data_4069731
loop_
_publ_author_name
'Mitton, Samuel J.'
'McDonald, Robert'
'Turculet, Laura'

_publ_section_title
;
 Synthesis and Characterization of Neutral and Cationic Platinum(II)
 Complexes Featuring Pincer-like Bis(phosphino)silyl Ligands: Si&#x2212;H
 and Si&#x2212;Cl Bond Activation Chemistry
;
_journal_issue 17
_journal_name_full Organometallics
_journal_page_first 5122
_journal_paper_doi 10.1021/om9003863
_journal_volume 28
_journal_year 2009
_chemical_formula_moiety 'C43 H60 P2 Pt Si, C4 H10 O'
_chemical_formula_sum 'C47 H70 O P2 Pt Si'
_chemical_formula_weight 936.15
_chemical_name_systematic
; 
 ? 
;
_space_group_IT_number 2
_symmetry_cell_setting triclinic
_symmetry_space_group_name_Hall '-P 1'
_symmetry_space_group_name_H-M 'P -1'
_atom_sites_solution_hydrogens geom
_atom_sites_solution_primary direct
_atom_sites_solution_secondary difmap
_audit_creation_method SHELXL-97
_cell_angle_alpha 116.378(4)
_cell_angle_beta 93.480(4)
_cell_angle_gamma 112.518(4)
_cell_formula_units_Z 2
_cell_length_a 13.506(5)
_cell_length_b 14.057(5)
_cell_length_c 14.950(6)
_cell_measurement_reflns_used 9996
_cell_measurement_temperature 173(2)
_cell_measurement_theta_max 27.53
_cell_measurement_theta_min 2.70
_cell_volume 2255.7(15)
_computing_cell_refinement 'Bruker SAINT'
_computing_data_collection 'Bruker APEX2'
_computing_data_reduction 'Bruker SAINT'
_computing_molecular_graphics 'Bruker SHELXTL'
_computing_publication_material 'Bruker SHELXTL'
_computing_structure_refinement 'SHELXL-97 (Sheldrick, 2008)'
_computing_structure_solution 'DIRDIF-99 (Beurskens et al., 1999)'
_diffrn_ambient_temperature 173(2)
_diffrn_measured_fraction_theta_full 0.980
_diffrn_measured_fraction_theta_max 0.980
_diffrn_measurement_device_type 'Bruker APEX-II CCD'
_diffrn_measurement_method '\w scans'
_diffrn_radiation_monochromator graphite
_diffrn_radiation_source 'fine-focus sealed tube'
_diffrn_radiation_type MoK\a
_diffrn_radiation_wavelength 0.71073
_diffrn_reflns_av_R_equivalents 0.0133
_diffrn_reflns_av_sigmaI/netI 0.0199
_diffrn_reflns_limit_h_max 17
_diffrn_reflns_limit_h_min -17
_diffrn_reflns_limit_k_max 17
_diffrn_reflns_limit_k_min -17
_diffrn_reflns_limit_l_max 19
_diffrn_reflns_limit_l_min -19
_diffrn_reflns_number 19714
_diffrn_reflns_theta_full 27.53
_diffrn_reflns_theta_max 27.53
_diffrn_reflns_theta_min 1.70
_exptl_absorpt_coefficient_mu 3.240
_exptl_absorpt_correction_T_max 0.6387
_exptl_absorpt_correction_T_min 0.3209
_exptl_absorpt_correction_type integration
_exptl_absorpt_process_details 'SADABS (Sheldrick, 2008)'
_exptl_crystal_colour colourless
_exptl_crystal_density_diffrn 1.378
_exptl_crystal_density_method 'not measured'
_exptl_crystal_description prism
_exptl_crystal_F_000 964
_exptl_crystal_size_max 0.45
_exptl_crystal_size_mid 0.39
_exptl_crystal_size_min 0.15
_refine_diff_density_max 0.836
_refine_diff_density_min -0.471
_refine_diff_density_rms 0.058
_refine_ls_extinction_method none
_refine_ls_goodness_of_fit_ref 1.030
_refine_ls_hydrogen_treatment constr
_refine_ls_matrix_type full
_refine_ls_number_parameters 469
_refine_ls_number_reflns 10198
_refine_ls_number_restraints 0
_refine_ls_restrained_S_all 1.030
_refine_ls_R_factor_all 0.0166
_refine_ls_R_factor_gt 0.0157
_refine_ls_shift/su_max 0.003
_refine_ls_shift/su_mean 0.000
_refine_ls_structure_factor_coef Fsqd
_refine_ls_weighting_details 'calc w=1/[\s^2^(Fo^2^)+(0.0235P)^2^+0.6339P] where P=(Fo^2^+2Fc^2^)/3'
_refine_ls_weighting_scheme calc
_refine_ls_wR_factor_gt 0.0407
_refine_ls_wR_factor_ref 0.0412
_reflns_number_gt 9813
_reflns_number_total 10198
_reflns_threshold_expression I>2\s(I)
_cod_data_source_file om9003863_si_001.cif
_cod_data_source_block dal08e0
_cod_depositor_comments
;
The following automatic conversions were performed:

'_symmetry_cell_setting' value 'Triclinic' changed to 'triclinic'
according to /home/saulius/struct/CIF-dictionaries/cif_core.dic
dictionary named 'cif_core.dic' version 2.4.2 from 2011-04-26.

Automatic conversion script
Id: cif_fix_values 1715 2011-07-08 13:25:40Z adriana 
;
_cod_original_cell_volume 2255.8(15)
_cod_database_code 4069731

loop_
_symmetry_equiv_pos_as_xyz
'x, y, z'
'-x, -y, -z'

loop_
_atom_site_label
_atom_site_type_symbol
_atom_site_fract_x
_atom_site_fract_y
_atom_site_fract_z
_atom_site_U_iso_or_equiv
_atom_site_adp_type
_atom_site_occupancy
_atom_site_symmetry_multiplicity
_atom_site_calc_flag
_atom_site_refinement_flags
Pt Pt 0.252368(4) 0.166833(5) 0.306543(4) 0.01905(2) Uani 1 1 d .
P1 P 0.35891(3) 0.13153(4) 0.19529(3) 0.02107(8) Uani 1 1 d .
P2 P 0.12432(3) 0.21469(4) 0.38315(3) 0.02029(8) Uani 1 1 d .
Si Si 0.29532(4) 0.33549(4) 0.29259(3) 0.02144(9) Uani 1 1 d .
C1 C 0.41607(14) 0.48324(15) 0.39268(14) 0.0289(4) Uani 1 1 d .
H1A H 0.4025 0.5073 0.4612 0.035 Uiso 1 1 calc R
H1B H 0.4235 0.5440 0.3743 0.035 Uiso 1 1 calc R
H1C H 0.4850 0.4752 0.3945 0.035 Uiso 1 1 calc R
C2 C 0.22431(14) 0.02098(16) 0.33123(14) 0.0253(3) Uani 1 1 d .
C3 C 0.15245(16) -0.09950(16) 0.26022(15) 0.0319(4) Uani 1 1 d .
H3 H 0.1101 -0.1204 0.1954 0.038 Uiso 1 1 calc R
C4 C 0.14060(18) -0.18991(18) 0.28085(18) 0.0419(5) Uani 1 1 d .
H4 H 0.0904 -0.2707 0.2308 0.050 Uiso 1 1 calc R
C5 C 0.2017(2) -0.1625(2) 0.37419(19) 0.0473(5) Uani 1 1 d .
H5 H 0.1943 -0.2239 0.3886 0.057 Uiso 1 1 calc R
C6 C 0.2733(2) -0.0451(2) 0.44550(17) 0.0448(5) Uani 1 1 d .
H6 H 0.3163 -0.0249 0.5097 0.054 Uiso 1 1 calc R
C7 C 0.28326(17) 0.04459(18) 0.42407(15) 0.0347(4) Uani 1 1 d .
H7 H 0.3325 0.1252 0.4752 0.042 Uiso 1 1 calc R
C11 C 0.34055(14) 0.30896(15) 0.16941(13) 0.0253(3) Uani 1 1 d .
C12 C 0.38348(14) 0.22612(15) 0.13636(13) 0.0255(3) Uani 1 1 d .
C13 C 0.44352(16) 0.21917(18) 0.06246(15) 0.0338(4) Uani 1 1 d .
H13 H 0.4750 0.1654 0.0423 0.041 Uiso 1 1 calc R
C14 C 0.45727(18) 0.2901(2) 0.01874(16) 0.0410(5) Uani 1 1 d .
H14 H 0.4978 0.2846 -0.0316 0.049 Uiso 1 1 calc R
C15 C 0.41217(18) 0.36928(19) 0.04802(16) 0.0396(5) Uani 1 1 d .
H15 H 0.4200 0.4164 0.0165 0.048 Uiso 1 1 calc R
C16 C 0.35560(16) 0.37956(17) 0.12334(14) 0.0330(4) Uani 1 1 d .
H16 H 0.3265 0.4354 0.1442 0.040 Uiso 1 1 calc R
C21 C 0.17590(14) 0.37467(14) 0.31032(13) 0.0244(3) Uani 1 1 d .
C22 C 0.10460(14) 0.32502(14) 0.35955(13) 0.0233(3) Uani 1 1 d .
C23 C 0.02168(15) 0.36000(16) 0.38830(14) 0.0283(4) Uani 1 1 d .
H23 H -0.0276 0.3252 0.4200 0.034 Uiso 1 1 calc R
C24 C 0.01125(16) 0.44482(16) 0.37068(15) 0.0326(4) Uani 1 1 d .
H24 H -0.0447 0.4683 0.3908 0.039 Uiso 1 1 calc R
C25 C 0.08227(16) 0.49566(17) 0.32374(16) 0.0353(4) Uani 1 1 d .
H25 H 0.0754 0.5545 0.3124 0.042 Uiso 1 1 calc R
C26 C 0.16333(15) 0.46040(16) 0.29341(15) 0.0317(4) Uani 1 1 d .
H26 H 0.2111 0.4949 0.2606 0.038 Uiso 1 1 calc R
C31 C 0.49931(13) 0.15199(15) 0.24217(13) 0.0240(3) Uani 1 1 d .
H31 H 0.5363 0.1437 0.1851 0.029 Uiso 1 1 calc R
C32 C 0.49606(16) 0.05883(18) 0.27013(16) 0.0337(4) Uani 1 1 d .
H32A H 0.4537 -0.0221 0.2082 0.040 Uiso 1 1 calc R
H32B H 0.4573 0.0630 0.3249 0.040 Uiso 1 1 calc R
C33 C 0.61451(18) 0.0806(2) 0.30901(19) 0.0445(5) Uani 1 1 d .
H33A H 0.6108 0.0209 0.3285 0.053 Uiso 1 1 calc R
H33B H 0.6511 0.0703 0.2523 0.053 Uiso 1 1 calc R
C34 C 0.68365(19) 0.2055(2) 0.40236(18) 0.0490(6) Uani 1 1 d .
H34A H 0.6510 0.2134 0.4613 0.059 Uiso 1 1 calc R
H34B H 0.7606 0.2182 0.4237 0.059 Uiso 1 1 calc R
C35 C 0.68718(16) 0.2997(2) 0.37689(17) 0.0422(5) Uani 1 1 d .
H35A H 0.7282 0.2983 0.3240 0.051 Uiso 1 1 calc R
H35B H 0.7279 0.3797 0.4402 0.051 Uiso 1 1 calc R
C36 C 0.56962(15) 0.27836(17) 0.33568(15) 0.0340(4) Uani 1 1 d .
H36A H 0.5750 0.3376 0.3149 0.041 Uiso 1 1 calc R
H36B H 0.5321 0.2902 0.3918 0.041 Uiso 1 1 calc R
C41 C 0.28378(14) -0.02440(15) 0.08729(13) 0.0266(3) Uani 1 1 d .
H41 H 0.2695 -0.0748 0.1203 0.032 Uiso 1 1 calc R
C42 C 0.16806(16) -0.05187(19) 0.03273(15) 0.0377(4) Uani 1 1 d .
H42A H 0.1291 -0.0242 0.0853 0.045 Uiso 1 1 calc R
H42B H 0.1765 -0.0085 -0.0057 0.045 Uiso 1 1 calc R
C43 C 0.09881(19) -0.1862(2) -0.04288(17) 0.0534(6) Uani 1 1 d .
H43A H 0.0824 -0.2282 -0.0031 0.064 Uiso 1 1 calc R
H43B H 0.0269 -0.2017 -0.0813 0.064 Uiso 1 1 calc R
C44 C 0.1592(2) -0.2358(2) -0.12027(18) 0.0613(7) Uani 1 1 d .
H44A H 0.1152 -0.3239 -0.1627 0.074 Uiso 1 1 calc R
H44B H 0.1648 -0.2036 -0.1677 0.074 Uiso 1 1 calc R
C45 C 0.2752(2) -0.20413(19) -0.06650(17) 0.0490(6) Uani 1 1 d .
H45A H 0.3136 -0.2325 -0.1193 0.059 Uiso 1 1 calc R
H45B H 0.2695 -0.2449 -0.0261 0.059 Uiso 1 1 calc R
C46 C 0.34337(17) -0.06952(17) 0.00609(15) 0.0371(4) Uani 1 1 d .
H46A H 0.3529 -0.0287 -0.0346 0.044 Uiso 1 1 calc R
H46B H 0.4183 -0.0509 0.0414 0.044 Uiso 1 1 calc R
C51 C -0.02069(13) 0.09379(15) 0.33241(13) 0.0237(3) Uani 1 1 d .
H51 H -0.0703 0.1329 0.3519 0.028 Uiso 1 1 calc R
C52 C -0.05141(14) 0.02367(16) 0.21285(13) 0.0287(4) Uani 1 1 d .
H52A H -0.0402 0.0795 0.1867 0.034 Uiso 1 1 calc R
H52B H -0.0011 -0.0130 0.1907 0.034 Uiso 1 1 calc R
C53 C -0.17238(16) -0.07410(18) 0.16517(15) 0.0369(4) Uani 1 1 d .
H53A H -0.2231 -0.0369 0.1790 0.044 Uiso 1 1 calc R
H53B H -0.1871 -0.1216 0.0889 0.044 Uiso 1 1 calc R
C54 C -0.19615(18) -0.15630(18) 0.21003(16) 0.0419(5) Uani 1 1 d .
H54A H -0.1518 -0.2006 0.1892 0.050 Uiso 1 1 calc R
H54B H -0.2762 -0.2152 0.1816 0.050 Uiso 1 1 calc R
C55 C -0.16682(16) -0.08485(17) 0.32822(15) 0.0355(4) Uani 1 1 d .
H55A H -0.1814 -0.1399 0.3556 0.043 Uiso 1 1 calc R
H55B H -0.2153 -0.0455 0.3487 0.043 Uiso 1 1 calc R
C56 C -0.04456(14) 0.00992(16) 0.37627(14) 0.0278(3) Uani 1 1 d .
H56A H 0.0045 -0.0292 0.3603 0.033 Uiso 1 1 calc R
H56B H -0.0288 0.0563 0.4528 0.033 Uiso 1 1 calc R
C61 C 0.16314(13) 0.27599(15) 0.52528(12) 0.0230(3) Uani 1 1 d .
H61 H 0.1579 0.2088 0.5355 0.028 Uiso 1 1 calc R
C62 C 0.28600(15) 0.37130(16) 0.57357(13) 0.0303(4) Uani 1 1 d .
H62A H 0.3332 0.3370 0.5371 0.036 Uiso 1 1 calc R
H62B H 0.2954 0.4394 0.5642 0.036 Uiso 1 1 calc R
C63 C 0.32459(16) 0.41621(19) 0.68975(14) 0.0376(4) Uani 1 1 d .
H63A H 0.3228 0.3500 0.6987 0.045 Uiso 1 1 calc R
H63B H 0.4025 0.4805 0.7192 0.045 Uiso 1 1 calc R
C64 C 0.25039(18) 0.46366(19) 0.74828(15) 0.0431(5) Uani 1 1 d .
H64A H 0.2582 0.5352 0.7455 0.052 Uiso 1 1 calc R
H64B H 0.2748 0.4879 0.8222 0.052 Uiso 1 1 calc R
C65 C 0.12842(17) 0.36947(19) 0.70166(14) 0.0356(4) Uani 1 1 d .
H65A H 0.0816 0.4041 0.7385 0.043 Uiso 1 1 calc R
H65B H 0.1192 0.3015 0.7112 0.043 Uiso 1 1 calc R
C66 C 0.08931(16) 0.32428(18) 0.58520(14) 0.0315(4) Uani 1 1 d .
H66A H 0.0113 0.2602 0.5561 0.038 Uiso 1 1 calc R
H66B H 0.0910 0.3906 0.5763 0.038 Uiso 1 1 calc R
O1S O 0.2963(2) 0.61225(19) 0.1581(2) 0.0877(7) Uani 1 1 d .
C1S C 0.2230(4) 0.5835(4) 0.0726(3) 0.0930(12) Uani 1 1 d .
H1SA H 0.2654 0.5988 0.0246 0.112 Uiso 1 1 calc R
H1SB H 0.1877 0.6372 0.0946 0.112 Uiso 1 1 calc R
C2S C 0.1362(4) 0.4614(5) 0.0165(4) 0.139(2) Uani 1 1 d .
H2SA H 0.0881 0.4483 -0.0439 0.167 Uiso 1 1 calc R
H2SB H 0.0915 0.4460 0.0623 0.167 Uiso 1 1 calc R
H2SC H 0.1699 0.4072 -0.0069 0.167 Uiso 1 1 calc R
C3S C 0.3807(3) 0.7277(3) 0.2172(3) 0.0821(10) Uani 1 1 d .
H3SA H 0.3473 0.7830 0.2432 0.099 Uiso 1 1 calc R
H3SB H 0.4258 0.7477 0.1725 0.099 Uiso 1 1 calc R
C4S C 0.4531(4) 0.7460(4) 0.3043(4) 0.146(2) Uani 1 1 d .
H4SA H 0.5107 0.8295 0.3437 0.175 Uiso 1 1 calc R
H4SB H 0.4885 0.6935 0.2791 0.175 Uiso 1 1 calc R
H4SC H 0.4092 0.7274 0.3494 0.175 Uiso 1 1 calc R

loop_
_atom_site_aniso_label
_atom_site_aniso_U_11
_atom_site_aniso_U_22
_atom_site_aniso_U_33
_atom_site_aniso_U_23
_atom_site_aniso_U_13
_atom_site_aniso_U_12
Pt 0.02071(4) 0.01845(4) 0.01990(3) 0.01062(3) 0.00633(2) 0.00957(3)
P1 0.02191(19) 0.02083(19) 0.01998(18) 0.01002(16) 0.00659(15) 0.00963(16)
P2 0.02159(19) 0.01960(19) 0.02122(18) 0.01063(16) 0.00648(15) 0.01044(16)
Si 0.0227(2) 0.0194(2) 0.0225(2) 0.01186(17) 0.00518(17) 0.00865(17)
C1 0.0270(8) 0.0242(8) 0.0283(8) 0.0125(7) 0.0041(7) 0.0066(7)
C2 0.0256(8) 0.0271(8) 0.0307(8) 0.0156(7) 0.0151(7) 0.0169(7)
C3 0.0330(9) 0.0294(9) 0.0393(10) 0.0197(8) 0.0155(8) 0.0164(8)
C4 0.0453(11) 0.0263(9) 0.0563(13) 0.0226(9) 0.0208(10) 0.0153(9)
C5 0.0652(15) 0.0408(12) 0.0621(14) 0.0399(11) 0.0305(12) 0.0301(11)
C6 0.0629(14) 0.0516(13) 0.0426(11) 0.0344(11) 0.0189(10) 0.0340(12)
C7 0.0457(11) 0.0331(10) 0.0350(10) 0.0214(8) 0.0160(8) 0.0214(9)
C11 0.0252(8) 0.0241(8) 0.0222(7) 0.0126(7) 0.0037(6) 0.0066(7)
C12 0.0248(8) 0.0265(8) 0.0211(7) 0.0130(7) 0.0048(6) 0.0071(7)
C13 0.0353(10) 0.0367(10) 0.0307(9) 0.0186(8) 0.0147(8) 0.0151(8)
C14 0.0446(11) 0.0449(12) 0.0334(10) 0.0243(9) 0.0181(9) 0.0140(9)
C15 0.0483(12) 0.0387(11) 0.0336(10) 0.0264(9) 0.0110(9) 0.0120(9)
C16 0.0377(10) 0.0288(9) 0.0312(9) 0.0182(8) 0.0064(8) 0.0111(8)
C21 0.0254(8) 0.0195(7) 0.0251(8) 0.0102(7) 0.0019(6) 0.0095(6)
C22 0.0255(8) 0.0210(7) 0.0233(8) 0.0101(6) 0.0032(6) 0.0126(6)
C23 0.0279(8) 0.0287(9) 0.0282(8) 0.0124(7) 0.0068(7) 0.0156(7)
C24 0.0328(9) 0.0291(9) 0.0352(9) 0.0116(8) 0.0042(8) 0.0198(8)
C25 0.0381(10) 0.0262(9) 0.0430(11) 0.0173(8) 0.0019(8) 0.0178(8)
C26 0.0311(9) 0.0257(9) 0.0387(10) 0.0189(8) 0.0039(8) 0.0112(7)
C31 0.0234(8) 0.0261(8) 0.0239(8) 0.0123(7) 0.0087(6) 0.0127(7)
C32 0.0308(9) 0.0348(10) 0.0431(10) 0.0240(9) 0.0104(8) 0.0170(8)
C33 0.0395(11) 0.0534(13) 0.0583(13) 0.0360(11) 0.0138(10) 0.0284(10)
C34 0.0347(11) 0.0698(16) 0.0473(12) 0.0338(12) 0.0046(9) 0.0244(11)
C35 0.0273(9) 0.0420(11) 0.0410(11) 0.0146(9) -0.0006(8) 0.0100(8)
C36 0.0287(9) 0.0282(9) 0.0325(9) 0.0085(8) 0.0007(7) 0.0108(7)
C41 0.0284(8) 0.0224(8) 0.0206(7) 0.0081(7) 0.0051(6) 0.0074(7)
C42 0.0293(9) 0.0426(11) 0.0298(9) 0.0161(9) 0.0018(7) 0.0095(8)
C43 0.0361(11) 0.0489(13) 0.0366(11) 0.0102(10) -0.0027(9) -0.0006(10)
C44 0.0592(15) 0.0457(13) 0.0297(11) 0.0017(10) 0.0024(10) 0.0009(12)
C45 0.0589(14) 0.0311(10) 0.0314(10) 0.0030(9) 0.0174(10) 0.0118(10)
C46 0.0395(10) 0.0295(9) 0.0268(9) 0.0067(8) 0.0128(8) 0.0102(8)
C51 0.0210(7) 0.0236(8) 0.0276(8) 0.0136(7) 0.0074(6) 0.0103(6)
C52 0.0279(8) 0.0294(9) 0.0259(8) 0.0145(7) 0.0056(7) 0.0100(7)
C53 0.0319(9) 0.0335(10) 0.0333(9) 0.0166(8) -0.0006(8) 0.0058(8)
C54 0.0389(11) 0.0301(10) 0.0387(11) 0.0170(9) 0.0009(9) 0.0013(8)
C55 0.0324(9) 0.0339(10) 0.0388(10) 0.0232(9) 0.0098(8) 0.0080(8)
C56 0.0288(8) 0.0287(9) 0.0289(8) 0.0177(7) 0.0091(7) 0.0122(7)
C61 0.0252(8) 0.0235(8) 0.0218(7) 0.0124(6) 0.0076(6) 0.0114(7)
C62 0.0276(9) 0.0282(9) 0.0234(8) 0.0105(7) 0.0051(7) 0.0056(7)
C63 0.0302(9) 0.0384(10) 0.0253(9) 0.0115(8) 0.0026(7) 0.0044(8)
C64 0.0506(12) 0.0379(11) 0.0233(9) 0.0078(8) 0.0091(8) 0.0135(10)
C65 0.0412(10) 0.0430(11) 0.0276(9) 0.0167(8) 0.0158(8) 0.0242(9)
C66 0.0352(9) 0.0371(10) 0.0272(9) 0.0147(8) 0.0119(7) 0.0225(8)
O1S 0.1046(18) 0.0523(12) 0.0986(17) 0.0438(12) -0.0036(14) 0.0271(12)
C1S 0.126(3) 0.111(3) 0.082(2) 0.059(2) 0.039(2) 0.076(3)
C2S 0.136(4) 0.128(4) 0.113(4) 0.057(3) -0.034(3) 0.040(3)
C3S 0.097(3) 0.0611(18) 0.097(3) 0.0469(19) 0.052(2) 0.0326(18)
C4S 0.127(4) 0.065(2) 0.173(5) 0.052(3) -0.042(4) -0.001(2)

loop_
_atom_type_symbol
_atom_type_description
_atom_type_scat_dispersion_real
_atom_type_scat_dispersion_imag
_atom_type_scat_source
C C 0.0033 0.0016 'International Tables Vol C Tables 4.2.6.8 and 6.1.1.4'
H H 0.0000 0.0000 'International Tables Vol C Tables 4.2.6.8 and 6.1.1.4'
O O 0.0106 0.0060 'International Tables Vol C Tables 4.2.6.8 and 6.1.1.4'
Si Si 0.0817 0.0704 'International Tables Vol C Tables 4.2.6.8 and 6.1.1.4'
P P 0.1023 0.0942 'International Tables Vol C Tables 4.2.6.8 and 6.1.1.4'
Pt Pt -1.7033 8.3905 'International Tables Vol C Tables 4.2.6.8 and 6.1.1.4'

loop_
_geom_angle_atom_site_label_1
_geom_angle_atom_site_label_2
_geom_angle_atom_site_label_3
_geom_angle
C2 Pt P1 96.93(5)
C2 Pt P2 96.63(5)
P1 Pt P2 162.407(16)
C2 Pt Si 175.13(5)
P1 Pt Si 83.58(2)
P2 Pt Si 83.86(2)
C12 P1 C41 106.42(9)
C12 P1 C31 103.98(8)
C41 P1 C31 104.73(8)
C12 P1 Pt 111.13(6)
C41 P1 Pt 109.36(6)
C31 P1 Pt 120.25(6)
C22 P2 C51 101.07(8)
C22 P2 C61 108.12(8)
C51 P2 C61 106.00(7)
C22 P2 Pt 110.83(6)
C51 P2 Pt 116.79(6)
C61 P2 Pt 113.09(6)
C1 Si C21 100.35(8)
C1 Si C11 101.48(8)
C21 Si C11 118.87(8)
C1 Si Pt 120.11(6)
C21 Si Pt 108.56(6)
C11 Si Pt 107.96(6)
C7 C2 C3 115.47(17)
C7 C2 Pt 118.75(13)
C3 C2 Pt 125.76(14)
C4 C3 C2 122.48(19)
C5 C4 C3 120.2(2)
C6 C5 C4 118.79(19)
C5 C6 C7 120.3(2)
C2 C7 C6 122.77(19)
C16 C11 C12 118.28(16)
C16 C11 Si 125.97(14)
C12 C11 Si 114.39(12)
C13 C12 C11 119.96(16)
C13 C12 P1 122.67(14)
C11 C12 P1 117.37(13)
C14 C13 C12 120.37(19)
C13 C14 C15 120.25(19)
C16 C15 C14 119.88(18)
C15 C16 C11 121.19(19)
C26 C21 C22 118.55(16)
C26 C21 Si 125.72(14)
C22 C21 Si 114.99(12)
C23 C22 C21 119.73(16)
C23 C22 P2 122.47(13)
C21 C22 P2 117.81(12)
C24 C23 C22 120.44(17)
C23 C24 C25 120.24(17)
C24 C25 C26 119.88(17)
C25 C26 C21 121.14(18)
C32 C31 C36 110.33(15)
C32 C31 P1 112.86(12)
C36 C31 P1 109.89(12)
C31 C32 C33 110.56(16)
C34 C33 C32 111.29(18)
C35 C34 C33 110.98(18)
C34 C35 C36 111.43(18)
C35 C36 C31 111.76(16)
C46 C41 C42 109.77(15)
C46 C41 P1 118.09(12)
C42 C41 P1 110.96(13)
C43 C42 C41 110.23(18)
C44 C43 C42 111.95(19)
C45 C44 C43 112.00(19)
C44 C45 C46 111.0(2)
C45 C46 C41 109.88(16)
C56 C51 C52 111.21(14)
C56 C51 P2 115.16(12)
C52 C51 P2 108.86(11)
C53 C52 C51 111.78(15)
C54 C53 C52 111.13(16)
C53 C54 C55 110.76(17)
C54 C55 C56 111.76(16)
C55 C56 C51 109.60(15)
C66 C61 C62 110.28(14)
C66 C61 P2 116.74(12)
C62 C61 P2 109.81(11)
C63 C62 C61 111.45(14)
C64 C63 C62 111.26(17)
C63 C64 C65 111.16(16)
C64 C65 C66 110.98(16)
C61 C66 C65 111.65(15)
C1S O1S C3S 118.6(3)
O1S C1S C2S 114.9(3)
O1S C3S C4S 113.1(3)

loop_
_geom_bond_atom_site_label_1
_geom_bond_atom_site_label_2
_geom_bond_distance
Pt C2 2.1394(19)
Pt P1 2.2776(7)
Pt P2 2.2808(7)
Pt Si 2.3240(10)
P1 C12 1.8420(18)
P1 C41 1.8422(18)
P1 C31 1.8470(18)
P2 C22 1.8416(18)
P2 C51 1.8504(17)
P2 C61 1.8505(18)
Si C1 1.8869(18)
Si C21 1.8915(18)
Si C11 1.8985(18)
C2 C7 1.387(3)
C2 C3 1.398(3)
C3 C4 1.391(3)
C4 C5 1.385(3)
C5 C6 1.373(3)
C6 C7 1.395(3)
C11 C16 1.404(2)
C11 C12 1.406(3)
C12 C13 1.400(2)
C13 C14 1.382(3)
C14 C15 1.385(3)
C15 C16 1.385(3)
C21 C26 1.403(2)
C21 C22 1.409(2)
C22 C23 1.405(2)
C23 C24 1.383(3)
C24 C25 1.388(3)
C25 C26 1.388(3)
C31 C32 1.528(3)
C31 C36 1.533(2)
C32 C33 1.531(3)
C33 C34 1.520(3)
C34 C35 1.518(3)
C35 C36 1.531(3)
C41 C46 1.533(2)
C41 C42 1.536(3)
C42 C43 1.530(3)
C43 C44 1.525(4)
C44 C45 1.514(4)
C45 C46 1.525(3)
C51 C56 1.531(2)
C51 C52 1.540(2)
C52 C53 1.528(2)
C53 C54 1.523(3)
C54 C55 1.524(3)
C55 C56 1.529(3)
C61 C66 1.531(2)
C61 C62 1.537(2)
C62 C63 1.533(3)
C63 C64 1.521(3)
C64 C65 1.524(3)
C65 C66 1.537(3)
O1S C1S 1.363(4)
O1S C3S 1.379(4)
C1S C2S 1.444(6)
C3S C4S 1.440(6)

loop_
_geom_torsion_atom_site_label_1
_geom_torsion_atom_site_label_2
_geom_torsion_atom_site_label_3
_geom_torsion_atom_site_label_4
_geom_torsion
C2 Pt P1 C12 170.62(7)
P2 Pt P1 C12 30.43(8)
Si Pt P1 C12 -14.25(6)
C2 Pt P1 C41 53.43(8)
P2 Pt P1 C41 -86.76(8)
Si Pt P1 C41 -131.45(7)
C2 Pt P1 C31 -67.70(8)
P2 Pt P1 C31 152.12(7)
Si Pt P1 C31 107.43(7)
C2 Pt P2 C22 -170.59(7)
P1 Pt P2 C22 -30.38(8)
Si Pt P2 C22 14.28(6)
C2 Pt P2 C51 -55.62(8)
P1 Pt P2 C51 84.60(8)
Si Pt P2 C51 129.26(7)
C2 Pt P2 C61 67.81(8)
P1 Pt P2 C61 -151.97(7)
Si Pt P2 C61 -107.32(6)
C2 Pt Si C1 0.9(5)
P1 Pt Si C1 -95.43(8)
P2 Pt Si C1 96.91(8)
C2 Pt Si C21 -113.5(5)
P1 Pt Si C21 150.12(6)
P2 Pt Si C21 -17.53(6)
C2 Pt Si C11 116.4(5)
P1 Pt Si C11 20.02(6)
P2 Pt Si C11 -147.63(6)
P1 Pt C2 C7 104.00(14)
P2 Pt C2 C7 -87.23(14)
Si Pt C2 C7 8.2(6)
P1 Pt C2 C3 -74.35(15)
P2 Pt C2 C3 94.42(14)
Si Pt C2 C3 -170.1(4)
C7 C2 C3 C4 0.0(3)
Pt C2 C3 C4 178.36(14)
C2 C3 C4 C5 -0.5(3)
C3 C4 C5 C6 0.3(3)
C4 C5 C6 C7 0.4(3)
C3 C2 C7 C6 0.8(3)
Pt C2 C7 C6 -177.72(16)
C5 C6 C7 C2 -1.0(3)
C1 Si C11 C16 -64.16(17)
C21 Si C11 C16 44.59(18)
Pt Si C11 C16 168.69(14)
C1 Si C11 C12 102.23(14)
C21 Si C11 C12 -149.02(12)
Pt Si C11 C12 -24.92(13)
C16 C11 C12 C13 2.6(2)
Si C11 C12 C13 -164.89(14)
C16 C11 C12 P1 -178.23(13)
Si C11 C12 P1 14.26(17)
C41 P1 C12 C13 -58.88(17)
C31 P1 C12 C13 51.39(16)
Pt P1 C12 C13 -177.85(13)
C41 P1 C12 C11 122.00(14)
C31 P1 C12 C11 -127.73(13)
Pt P1 C12 C11 3.03(14)
C11 C12 C13 C14 -2.5(3)
P1 C12 C13 C14 178.41(15)
C12 C13 C14 C15 0.3(3)
C13 C14 C15 C16 1.7(3)
C14 C15 C16 C11 -1.5(3)
C12 C11 C16 C15 -0.7(3)
Si C11 C16 C15 165.26(15)
C1 Si C21 C26 62.37(17)
C11 Si C21 C26 -47.00(18)
Pt Si C21 C26 -170.81(14)
C1 Si C21 C22 -107.58(14)
C11 Si C21 C22 143.05(12)
Pt Si C21 C22 19.24(14)
C26 C21 C22 C23 1.4(2)
Si C21 C22 C23 172.11(13)
C26 C21 C22 P2 -178.89(13)
Si C21 C22 P2 -8.17(17)
C51 P2 C22 C23 48.39(16)
C61 P2 C22 C23 -62.68(16)
Pt P2 C22 C23 172.85(13)
C51 P2 C22 C21 -131.32(13)
C61 P2 C22 C21 117.61(13)
Pt P2 C22 C21 -6.86(14)
C21 C22 C23 C24 -1.5(3)
P2 C22 C23 C24 178.84(14)
C22 C23 C24 C25 0.4(3)
C23 C24 C25 C26 0.7(3)
C24 C25 C26 C21 -0.7(3)
C22 C21 C26 C25 -0.3(3)
Si C21 C26 C25 -169.96(14)
C12 P1 C31 C32 -165.89(13)
C41 P1 C31 C32 -54.38(14)
Pt P1 C31 C32 69.00(14)
C12 P1 C31 C36 70.50(14)
C41 P1 C31 C36 -177.99(13)
Pt P1 C31 C36 -54.61(14)
C36 C31 C32 C33 -56.3(2)
P1 C31 C32 C33 -179.67(14)
C31 C32 C33 C34 57.5(2)
C32 C33 C34 C35 -56.6(2)
C33 C34 C35 C36 54.9(2)
C34 C35 C36 C31 -54.7(2)
C32 C31 C36 C35 55.3(2)
P1 C31 C36 C35 -179.67(14)
C12 P1 C41 C46 63.22(16)
C31 P1 C41 C46 -46.53(16)
Pt P1 C41 C46 -176.66(13)
C12 P1 C41 C42 -64.75(14)
C31 P1 C41 C42 -174.49(13)
Pt P1 C41 C42 55.37(14)
C46 C41 C42 C43 58.0(2)
P1 C41 C42 C43 -169.60(14)
C41 C42 C43 C44 -54.5(3)
C42 C43 C44 C45 53.1(3)
C43 C44 C45 C46 -54.7(3)
C44 C45 C46 C41 58.3(2)
C42 C41 C46 C45 -60.0(2)
P1 C41 C46 C45 171.43(16)
C22 P2 C51 C56 -156.94(12)
C61 P2 C51 C56 -44.25(14)
Pt P2 C51 C56 82.75(13)
C22 P2 C51 C52 77.41(13)
C61 P2 C51 C52 -169.89(11)
Pt P2 C51 C52 -42.90(13)
C56 C51 C52 C53 54.9(2)
P2 C51 C52 C53 -177.18(13)
C51 C52 C53 C54 -54.2(2)
C52 C53 C54 C55 55.2(2)
C53 C54 C55 C56 -57.7(2)
C54 C55 C56 C51 57.7(2)
C52 C51 C56 C55 -55.76(19)
P2 C51 C56 C55 179.82(12)
C22 P2 C61 C66 49.93(15)
C51 P2 C61 C66 -57.77(15)
Pt P2 C61 C66 173.04(11)
C22 P2 C61 C62 -76.52(13)
C51 P2 C61 C62 175.78(12)
Pt P2 C61 C62 46.59(13)
C66 C61 C62 C63 55.2(2)
P2 C61 C62 C63 -174.79(13)
C61 C62 C63 C64 -55.9(2)
C62 C63 C64 C65 56.0(2)
C63 C64 C65 C66 -55.8(2)
C62 C61 C66 C65 -55.3(2)
P2 C61 C66 C65 178.52(13)
C64 C65 C66 C61 55.9(2)
C3S O1S C1S C2S -178.9(4)
C1S O1S C3S C4S -179.2(4)
